data_7061159
loop_
_publ_author_name
'Guo, Liping'
'Guo, Changjia'
'Peng, Shuqi'
'Song, Renyuan'

_publ_section_title
;
 Synthesis, structure, and coordination chemistry of a neutral
 pyrrolyl-functionalized amidinate ligand
;
_journal_issue 5
_journal_name_full 'New Journal of Chemistry'
_journal_page_first 2465
_journal_page_last 2471
_journal_paper_doi 10.1039/D1NJ05548H
_journal_volume 46
_journal_year 2022
_chemical_formula_moiety '1(C39 H56 N3 Si2 Yb)'
_chemical_formula_sum 'C39 H56 N3 Si2 Yb'
_chemical_formula_weight 796.08
_space_group_crystal_system triclinic
_space_group_IT_number 2
_space_group_name_Hall '-P 1'
_space_group_name_H-M_alt 'P -1'
_atom_sites_solution_hydrogens geom
_audit_creation_date 2021-12-11
_audit_creation_method
;
Olex2 1.5
(compiled 2021.12.09 svn.r5202d8cf for OlexSys, GUI svn.r6439)
;
_audit_update_record
;
2021-12-15 deposited with the CCDC.	2021-12-20 downloaded from the CCDC.
;
_cell_angle_alpha 93.4610(10)
_cell_angle_beta 98.1800(10)
_cell_angle_gamma 97.8690(10)
_cell_formula_units_Z 4
_cell_length_a 11.4008(10)
_cell_length_b 18.4999(16)
_cell_length_c 20.1152(18)
_cell_measurement_reflns_used 9740
_cell_measurement_temperature 300.00
_cell_measurement_theta_max 27.47
_cell_measurement_theta_min 2.27
_cell_volume 4146.0(6)
_computing_cell_refinement 'SAINT v7.34A (Bruker, 200?)'
_computing_data_collection 'Bruker D8 Venture diffractrometer'
_computing_data_reduction 'SAINT v7.34A (Bruker, 200?)'
_computing_molecular_graphics 'Olex2 1.5 (Dolomanov et al., 2009)'
_computing_publication_material 'Olex2 1.5 (Dolomanov et al., 2009)'
_computing_structure_refinement 'SHELXL 2018/3 (Sheldrick, 2015)'
_diffrn_ambient_temperature 300.00
_diffrn_detector 'CCD area detector'
_diffrn_measured_fraction_theta_full 0.997
_diffrn_measured_fraction_theta_max 0.971
_diffrn_measurement_device 'three-circle diffractometer'
_diffrn_measurement_device_type 'Bruker APEX-II CCD'
_diffrn_measurement_method 'phi and omega scans'
_diffrn_radiation_monochromator graphite
_diffrn_radiation_probe x-ray
_diffrn_radiation_type MoK\a
_diffrn_radiation_wavelength 0.71073
_diffrn_reflns_av_R_equivalents 0.0258
_diffrn_reflns_av_unetI/netI 0.0286
_diffrn_reflns_Laue_measured_fraction_full 0.997
_diffrn_reflns_Laue_measured_fraction_max 0.971
_diffrn_reflns_limit_h_max 14
_diffrn_reflns_limit_h_min -14
_diffrn_reflns_limit_k_max 23
_diffrn_reflns_limit_k_min -23
_diffrn_reflns_limit_l_max 25
_diffrn_reflns_limit_l_min -25
_diffrn_reflns_number 47293
_diffrn_reflns_point_group_measured_fraction_full 0.997
_diffrn_reflns_point_group_measured_fraction_max 0.971
_diffrn_reflns_theta_full 25.242
_diffrn_reflns_theta_max 27.512
_diffrn_reflns_theta_min 1.026
_diffrn_source 'sealed X-ray tube'
_diffrn_source_target Mo
_exptl_absorpt_coefficient_mu 2.341
_exptl_absorpt_correction_T_max 0.6392
_exptl_absorpt_correction_T_min 0.5922
_exptl_absorpt_correction_type multi-scan
_exptl_absorpt_process_details 'SADABS-2016/2 (Bruker,2016/2) was used for absorption correction.'
_exptl_crystal_colour 'clear light colourless'
_exptl_crystal_colour_lustre clear
_exptl_crystal_colour_modifier light
_exptl_crystal_colour_primary colourless
_exptl_crystal_density_diffrn 1.275
_exptl_crystal_description block
_exptl_crystal_F_000 1636
_exptl_crystal_size_max 0.25
_exptl_crystal_size_mid 0.23
_exptl_crystal_size_min 0.21
_refine_diff_density_max 1.143
_refine_diff_density_min -1.321
_refine_diff_density_rms 0.069
_refine_ls_extinction_method none
_refine_ls_goodness_of_fit_ref 1.021
_refine_ls_hydrogen_treatment constr
_refine_ls_matrix_type full
_refine_ls_number_parameters 896
_refine_ls_number_reflns 18538
_refine_ls_number_restraints 192
_refine_ls_restrained_S_all 1.034
_refine_ls_R_factor_all 0.0391
_refine_ls_R_factor_gt 0.0278
_refine_ls_shift/su_max 0.003
_refine_ls_shift/su_mean 0.000
_refine_ls_structure_factor_coef Fsqd
_refine_ls_weighting_details 'w=1/[\s^2^(Fo^2^)+(0.0274P)^2^+3.3092P] where P=(Fo^2^+2Fc^2^)/3'
_refine_ls_weighting_scheme calc
_refine_ls_wR_factor_gt 0.0655
_refine_ls_wR_factor_ref 0.0721
_reflns_Friedel_coverage 0.000
_reflns_number_gt 15000
_reflns_number_total 18538
_reflns_threshold_expression 'I > 2\s(I)'
_cod_data_source_file d1nj05548h2.cif
_cod_data_source_block complex8
_cod_depositor_comments 'Adding full bibliography for 7061153--7061161.cif.'
_cod_database_code 7061159
_shelx_shelxl_version_number 2018/3
_shelx_space_group_comment
;
The symmetry employed for this shelxl refinement is uniquely defined
by the following loop, which should always be used as a source of
symmetry information in preference to the above space-group names.
They are only intended as comments.
;
_shelx_estimated_absorpt_t_max 0.639
_shelx_estimated_absorpt_t_min 0.592
_olex2_refinement_description
;
1. Fixed Uiso
 At 1.2 times of:
  All C(H) groups, All C(H,H) groups
 At 1.5 times of:
  All C(H,H,H) groups
2. Restrained distances
 Si2-C37 \\sim Si2-C38 \\sim Si2-C39 \\sim Si2-C37' \\sim Si2-C38' \\sim
Si2-C39'
 with sigma of 0.02
 Si4-C76 \\sim Si4-C77 \\sim Si4-C78 \\sim Si4-C76' \\sim Si4-C77' \\sim
Si4-C78'
 with sigma of 0.02
 C37-C38 \\sim C38-C39 \\sim C39-C37 \\sim C37'-C38' \\sim C38'-C39' \\sim
C39'-C37'
 with sigma of 0.02
 C76-C77 \\sim C77-C78 \\sim C78-C76 \\sim C76'-C77' \\sim C77'-C78' \\sim
C78'-C76'
 with sigma of 0.02
3. Rigid bond restraints
 Si2, C37, C38, C39, C37', C38', C39'
 with sigma for 1-2 distances of 0.001 and sigma for 1-3 distances of 0.002
 Si4, C76, C77, C78, C76', C77', C78'
 with sigma for 1-2 distances of 0.001 and sigma for 1-3 distances of 0.002
4. Uiso/Uaniso restraints and constraints
Si2 \\sim C37 \\sim C38 \\sim C39 \\sim C37' \\sim C38' \\sim C39': within 2A
with sigma of 0.001 and sigma for terminal atoms of 0.002 within 2A
Si4 \\sim C76 \\sim C77 \\sim C78 \\sim C76' \\sim C77' \\sim C78': within 2A
with sigma of 0.001 and sigma for terminal atoms of 0.002 within 2A
5. Others
 Sof(C37')=Sof(H37D)=Sof(H37E)=Sof(H37F)=Sof(C38')=Sof(H38D)=Sof(H38E)=
 Sof(H38F)=Sof(C39')=Sof(H39D)=Sof(H39E)=Sof(H39F)=Sof(C76')=Sof(H76D)=
 Sof(H76E)=Sof(H76F)=Sof(C77')=Sof(H77D)=Sof(H77E)=Sof(H77F)=Sof(C78')=
 Sof(H78D)=Sof(H78E)=Sof(H78F)=1-FVAR(1)
 Sof(C37)=Sof(H37A)=Sof(H37B)=Sof(H37C)=Sof(C38)=Sof(H38A)=Sof(H38B)=Sof(H38C)=
 Sof(C39)=Sof(H39A)=Sof(H39B)=Sof(H39C)=Sof(C76)=Sof(H76A)=Sof(H76B)=Sof(H76C)=
 Sof(C77)=Sof(H77A)=Sof(H77B)=Sof(H77C)=Sof(C78)=Sof(H78A)=Sof(H78B)=Sof(H78C)=
 FVAR(1)
6.a Ternary CH refined with riding coordinates:
 C26(H26), C29(H29), C65(H65), C68(H68)
6.b Secondary CH2 refined with riding coordinates:
 C32(H32A,H32B), C36(H36A,H36B), C71(H71A,H71B), C75(H75A,H75B)
6.c Aromatic/amide H refined with riding coordinates:
 C2(H2), C3(H3), C8(H8), C9(H9), C10(H10), C11(H11), C15(H15), C16(H16),
 C17(H17), C18(H18), C19(H19), C22(H22), C23(H23), C24(H24), C41(H41), C42(H42),
  C47(H47), C48(H48), C49(H49), C50(H50), C54(H54), C55(H55), C56(H56),
 C57(H57), C58(H58), C61(H61), C62(H62), C63(H63)
6.d Idealised Me refined as rotating group:
 C5(H5A,H5B,H5C), C6(H6A,H6B,H6C), C27(H27A,H27B,H27C), C28(H28A,H28B,H28C),
 C30(H30A,H30B,H30C), C31(H31A,H31B,H31C), C33(H33A,H33B,H33C), C34(H34A,H34B,
 H34C), C35(H35A,H35B,H35C), C37(H37A,H37B,H37C), C38(H38A,H38B,H38C), C39(H39A,
 H39B,H39C), C37'(H37D,H37E,H37F), C38'(H38D,H38E,H38F), C39'(H39D,H39E,H39F),
 C44(H44A,H44B,H44C), C45(H45A,H45B,H45C), C66(H66A,H66B,H66C), C67(H67A,H67B,
 H67C), C69(H69A,H69B,H69C), C70(H70A,H70B,H70C), C72(H72A,H72B,H72C), C73(H73A,
 H73B,H73C), C74(H74A,H74B,H74C), C76(H76A,H76B,H76C), C77(H77A,H77B,H77C),
 C78(H78A,H78B,H78C), C76'(H76D,H76E,H76F), C77'(H77D,H77E,H77F), C78'(H78D,
 H78E,H78F)
;
_olex2_submission_special_instructions 'No special instructions were received'

loop_
_space_group_symop_operation_xyz
'x, y, z'
'-x, -y, -z'

loop_
_atom_site_label
_atom_site_type_symbol
_atom_site_fract_x
_atom_site_fract_y
_atom_site_fract_z
_atom_site_U_iso_or_equiv
_atom_site_adp_type
_atom_site_occupancy
_atom_site_site_symmetry_order
_atom_site_calc_flag
_atom_site_refinement_flags_posn
_atom_site_refinement_flags_adp
_atom_site_refinement_flags_occupancy
_atom_site_disorder_assembly
_atom_site_disorder_group
C1 C 0.1624(3) 0.42778(16) 0.29361(16) 0.0539(7) Uani 1 1 d . . . . .
C2 C 0.1570(4) 0.46976(17) 0.23982(17) 0.0628(9) Uani 1 1 d . . . . .
H2 H 0.220750 0.500862 0.228123 0.075 Uiso 1 1 calc R U . . .
C3 C 0.0393(4) 0.45802(18) 0.20529(17) 0.0645(9) Uani 1 1 d . . . . .
H3 H 0.011584 0.480121 0.166979 0.077 Uiso 1 1 calc R U . . .
C4 C -0.0280(3) 0.40827(17) 0.23779(17) 0.0577(8) Uani 1 1 d . . . . .
C5 C 0.2611(4) 0.4222(2) 0.34850(18) 0.0726(10) Uani 1 1 d . . . . .
H5A H 0.247658 0.447657 0.389123 0.109 Uiso 1 1 calc R U . . .
H5B H 0.335750 0.443767 0.336289 0.109 Uiso 1 1 calc R U . . .
H5C H 0.264021 0.371633 0.355726 0.109 Uiso 1 1 calc R U . . .
C6 C -0.1569(4) 0.3769(2) 0.2239(2) 0.0821(12) Uani 1 1 d . . . . .
H6A H -0.193364 0.394177 0.183025 0.123 Uiso 1 1 calc R U . . .
H6B H -0.195924 0.391907 0.260592 0.123 Uiso 1 1 calc R U . . .
H6C H -0.164747 0.324481 0.219144 0.123 Uiso 1 1 calc R U . . .
C7 C 0.0214(3) 0.33004(16) 0.33227(15) 0.0528(7) Uani 1 1 d . . . . .
C8 C 0.0087(4) 0.3426(2) 0.39901(18) 0.0763(11) Uani 1 1 d . . . . .
H8 H 0.011498 0.390098 0.417728 0.092 Uiso 1 1 calc R U . . .
C9 C -0.0081(5) 0.2844(2) 0.43758(19) 0.0890(14) Uani 1 1 d . . . . .
H9 H -0.018066 0.292108 0.482424 0.107 Uiso 1 1 calc R U . . .
C10 C -0.0101(4) 0.2151(2) 0.40960(19) 0.0784(12) Uani 1 1 d . . . . .
H10 H -0.020270 0.175972 0.436173 0.094 Uiso 1 1 calc R U . . .
C11 C 0.0025(3) 0.20147(18) 0.34289(16) 0.0580(8) Uani 1 1 d . . . . .
H11 H 0.001321 0.153642 0.325367 0.070 Uiso 1 1 calc R U . . .
C12 C 0.0172(3) 0.25922(15) 0.30156(14) 0.0454(6) Uani 1 1 d . . . . .
C13 C 0.0029(2) 0.20089(14) 0.18627(13) 0.0395(6) Uani 1 1 d . . . . .
C14 C -0.0733(3) 0.13084(15) 0.19474(14) 0.0453(6) Uani 1 1 d . . . . .
C15 C -0.1829(3) 0.13117(19) 0.21660(19) 0.0618(8) Uani 1 1 d . . . . .
H15 H -0.209192 0.175514 0.226184 0.074 Uiso 1 1 calc R U . . .
C16 C -0.2539(4) 0.0661(2) 0.2244(2) 0.0809(12) Uani 1 1 d . . . . .
H16 H -0.328119 0.066578 0.238332 0.097 Uiso 1 1 calc R U . . .
C17 C -0.2135(4) 0.0007(2) 0.2112(2) 0.0879(13) Uani 1 1 d . . . . .
H17 H -0.260642 -0.043088 0.216592 0.105 Uiso 1 1 calc R U . . .
C18 C -0.1049(5) -0.0006(2) 0.1904(2) 0.0830(12) Uani 1 1 d . . . . .
H18 H -0.077972 -0.045023 0.182332 0.100 Uiso 1 1 calc R U . . .
C19 C -0.0347(3) 0.06441(17) 0.18120(17) 0.0608(8) Uani 1 1 d . . . . .
H19 H 0.038301 0.063366 0.165918 0.073 Uiso 1 1 calc R U . . .
C20 C 0.0052(3) 0.17391(15) 0.06668(14) 0.0451(6) Uani 1 1 d . . . . .
C21 C -0.1131(3) 0.16944(19) 0.03370(15) 0.0552(8) Uani 1 1 d . . . . .
C22 C -0.1421(4) 0.1319(2) -0.03000(19) 0.0766(11) Uani 1 1 d . . . . .
H22 H -0.219950 0.128261 -0.052715 0.092 Uiso 1 1 calc R U . . .
C23 C -0.0593(4) 0.1002(3) -0.0600(2) 0.0865(13) Uani 1 1 d . . . . .
H23 H -0.081395 0.074886 -0.102298 0.104 Uiso 1 1 calc R U . . .
C24 C 0.0555(4) 0.1057(2) -0.02797(18) 0.0737(11) Uani 1 1 d . . . . .
H24 H 0.111010 0.083810 -0.048810 0.088 Uiso 1 1 calc R U . . .
C25 C 0.0916(3) 0.14328(17) 0.03524(15) 0.0511(7) Uani 1 1 d . . . . .
C26 C -0.2074(3) 0.2068(2) 0.06186(18) 0.0705(10) Uani 1 1 d . . . . .
H26 H -0.178071 0.221297 0.109650 0.085 Uiso 1 1 calc R U . . .
C27 C -0.3264(4) 0.1546(4) 0.0573(3) 0.121(2) Uani 1 1 d . . . . .
H27A H -0.356692 0.138964 0.010939 0.181 Uiso 1 1 calc R U . . .
H27B H -0.383569 0.179547 0.076546 0.181 Uiso 1 1 calc R U . . .
H27C H -0.312861 0.112637 0.081642 0.181 Uiso 1 1 calc R U . . .
C28 C -0.2259(5) 0.2758(3) 0.0271(3) 0.1104(18) Uani 1 1 d . . . . .
H28A H -0.150881 0.307687 0.031342 0.166 Uiso 1 1 calc R U . . .
H28B H -0.282119 0.300366 0.047804 0.166 Uiso 1 1 calc R U . . .
H28C H -0.256518 0.263144 -0.019692 0.166 Uiso 1 1 calc R U . . .
C29 C 0.2218(3) 0.15169(18) 0.06653(17) 0.0562(8) Uani 1 1 d . . . . .
H29 H 0.229553 0.176301 0.111804 0.067 Uiso 1 1 calc R U . . .
C30 C 0.2675(5) 0.0796(3) 0.0733(3) 0.1160(19) Uani 1 1 d . . . . .
H30A H 0.270948 0.057405 0.029374 0.174 Uiso 1 1 calc R U . . .
H30B H 0.214505 0.047823 0.095535 0.174 Uiso 1 1 calc R U . . .
H30C H 0.346177 0.087532 0.099335 0.174 Uiso 1 1 calc R U . . .
C31 C 0.2991(4) 0.1990(3) 0.0264(2) 0.0921(14) Uani 1 1 d . . . . .
H31A H 0.380747 0.205891 0.048342 0.138 Uiso 1 1 calc R U . . .
H31B H 0.271770 0.245710 0.023282 0.138 Uiso 1 1 calc R U . . .
H31C H 0.294024 0.175611 -0.018060 0.138 Uiso 1 1 calc R U . . .
C32 C 0.3457(3) 0.3277(2) 0.19930(17) 0.0616(8) Uani 1 1 d . . . . .
H32A H 0.374131 0.320671 0.156484 0.074 Uiso 1 1 calc R U . . .
H32B H 0.381009 0.376829 0.217488 0.074 Uiso 1 1 calc R U . . .
C33 C 0.5303(4) 0.3204(3) 0.3263(2) 0.0957(15) Uani 1 1 d . . . . .
H33A H 0.586280 0.355330 0.309130 0.144 Uiso 1 1 calc R U . . .
H33B H 0.572896 0.287105 0.351520 0.144 Uiso 1 1 calc R U . . .
H33C H 0.486033 0.345520 0.355082 0.144 Uiso 1 1 calc R U . . .
C34 C 0.5180(5) 0.2127(4) 0.2083(3) 0.132(2) Uani 1 1 d . . . . .
H34A H 0.467294 0.179621 0.174123 0.197 Uiso 1 1 calc R U . . .
H34B H 0.561878 0.185331 0.239623 0.197 Uiso 1 1 calc R U . . .
H34C H 0.573047 0.244979 0.187826 0.197 Uiso 1 1 calc R U . . .
C35 C 0.3176(4) 0.2011(2) 0.2908(3) 0.0931(14) Uani 1 1 d . . . . .
H35A H 0.271119 0.227307 0.317361 0.140 Uiso 1 1 calc R U . . .
H35B H 0.361978 0.170819 0.318734 0.140 Uiso 1 1 calc R U . . .
H35C H 0.265175 0.171028 0.255070 0.140 Uiso 1 1 calc R U . . .
C36 C 0.1221(3) 0.37736(19) 0.06196(16) 0.0614(8) Uani 1 1 d . . . . .
H36A H 0.114797 0.334122 0.031027 0.074 Uiso 1 1 calc R U . . .
H36B H 0.044459 0.393909 0.055637 0.074 Uiso 1 1 calc R U . . .
C37 C 0.2021(10) 0.5410(4) 0.0648(4) 0.0833(8) Uani 0.471(5) 1 d D U P A 1
H37A H 0.119773 0.547622 0.053438 0.125 Uiso 0.471(5) 1 calc R U P A 1
H37B H 0.252201 0.577973 0.046113 0.125 Uiso 0.471(5) 1 calc R U P A 1
H37C H 0.223611 0.544931 0.112964 0.125 Uiso 0.471(5) 1 calc R U P A 1
C38 C 0.2072(9) 0.4490(5) -0.0633(3) 0.0833(8) Uani 0.471(5) 1 d D U P A 1
H38A H 0.242989 0.409805 -0.081715 0.125 Uiso 0.471(5) 1 calc R U P A 1
H38B H 0.246616 0.494961 -0.074414 0.125 Uiso 0.471(5) 1 calc R U P A 1
H38C H 0.123769 0.443173 -0.081825 0.125 Uiso 0.471(5) 1 calc R U P A 1
C39 C 0.3879(7) 0.4404(5) 0.0563(5) 0.0837(8) Uani 0.471(5) 1 d D U P A 1
H39A H 0.410047 0.455599 0.103449 0.126 Uiso 0.471(5) 1 calc R U P A 1
H39B H 0.435873 0.471459 0.030821 0.126 Uiso 0.471(5) 1 calc R U P A 1
H39C H 0.400996 0.390643 0.048306 0.126 Uiso 0.471(5) 1 calc R U P A 1
C37' C 0.2673(9) 0.5313(4) 0.0864(4) 0.0840(9) Uani 0.529(5) 1 d D U P A 2
H37D H 0.198448 0.544357 0.104043 0.126 Uiso 0.529(5) 1 calc R U P A 2
H37E H 0.299789 0.570389 0.061984 0.126 Uiso 0.529(5) 1 calc R U P A 2
H37F H 0.326762 0.523019 0.122848 0.126 Uiso 0.529(5) 1 calc R U P A 2
C38' C 0.1527(8) 0.4778(5) -0.0537(3) 0.0828(9) Uani 0.529(5) 1 d D U P A 2
H38D H 0.127769 0.436022 -0.085788 0.124 Uiso 0.529(5) 1 calc R U P A 2
H38E H 0.210358 0.511960 -0.070614 0.124 Uiso 0.529(5) 1 calc R U P A 2
H38F H 0.084481 0.500901 -0.046810 0.124 Uiso 0.529(5) 1 calc R U P A 2
C39' C 0.3601(7) 0.4100(4) 0.0141(4) 0.0837(8) Uani 0.529(5) 1 d D U P A 2
H39D H 0.397431 0.393560 0.055157 0.125 Uiso 0.529(5) 1 calc R U P A 2
H39E H 0.414609 0.447544 -0.001004 0.125 Uiso 0.529(5) 1 calc R U P A 2
H39F H 0.339406 0.369653 -0.019719 0.125 Uiso 0.529(5) 1 calc R U P A 2
C40 C 0.5135(4) 0.6796(2) 0.49885(17) 0.0704(10) Uani 1 1 d . . . . .
C41 C 0.5980(4) 0.7399(3) 0.52086(18) 0.0827(12) Uani 1 1 d . . . . .
H41 H 0.679657 0.739708 0.533335 0.099 Uiso 1 1 calc R U . . .
C42 C 0.5397(5) 0.8015(3) 0.52121(19) 0.0847(13) Uani 1 1 d . . . . .
H42 H 0.576268 0.849367 0.534194 0.102 Uiso 1 1 calc R U . . .
C43 C 0.4198(4) 0.7802(2) 0.49932(19) 0.0741(11) Uani 1 1 d . . . . .
C44 C 0.5223(5) 0.6003(2) 0.4923(2) 0.0906(14) Uani 1 1 d . . . . .
H44A H 0.487287 0.576646 0.527449 0.136 Uiso 1 1 calc R U . . .
H44B H 0.605038 0.593770 0.495840 0.136 Uiso 1 1 calc R U . . .
H44C H 0.480352 0.579080 0.449236 0.136 Uiso 1 1 calc R U . . .
C45 C 0.3171(5) 0.8225(2) 0.4915(3) 0.0993(16) Uani 1 1 d . . . . .
H45A H 0.267244 0.810463 0.525067 0.149 Uiso 1 1 calc R U . . .
H45B H 0.271094 0.810206 0.447460 0.149 Uiso 1 1 calc R U . . .
H45C H 0.346789 0.873917 0.496865 0.149 Uiso 1 1 calc R U . . .
C46 C 0.2966(3) 0.66182(17) 0.45163(17) 0.0598(8) Uani 1 1 d . . . . .
C47 C 0.2266(4) 0.6149(2) 0.4863(2) 0.0789(12) Uani 1 1 d . . . . .
H47 H 0.247712 0.612283 0.532425 0.095 Uiso 1 1 calc R U . . .
C48 C 0.1259(4) 0.5723(2) 0.4518(2) 0.0887(14) Uani 1 1 d . . . . .
H48 H 0.077571 0.541060 0.474661 0.106 Uiso 1 1 calc R U . . .
C49 C 0.0964(4) 0.5757(2) 0.3836(2) 0.0787(12) Uani 1 1 d . . . . .
H49 H 0.028277 0.546340 0.360596 0.094 Uiso 1 1 calc R U . . .
C50 C 0.1664(3) 0.62242(18) 0.34835(19) 0.0613(8) Uani 1 1 d . . . . .
H50 H 0.145553 0.623543 0.302057 0.074 Uiso 1 1 calc R U . . .
C51 C 0.2680(3) 0.66751(16) 0.38226(16) 0.0513(7) Uani 1 1 d . . . . .
C52 C 0.3319(2) 0.75075(15) 0.29843(14) 0.0409(6) Uani 1 1 d . . . . .
C53 C 0.2139(3) 0.74681(17) 0.25433(16) 0.0485(7) Uani 1 1 d . . . . .
C54 C 0.1158(3) 0.7670(2) 0.2803(2) 0.0682(10) Uani 1 1 d . . . . .
H54 H 0.122934 0.783262 0.325575 0.082 Uiso 1 1 calc R U . . .
C55 C 0.0072(3) 0.7627(3) 0.2386(3) 0.0910(14) Uani 1 1 d . . . . .
H55 H -0.058613 0.776650 0.255789 0.109 Uiso 1 1 calc R U . . .
C56 C -0.0038(4) 0.7382(3) 0.1726(3) 0.0984(16) Uani 1 1 d . . . . .
H56 H -0.076850 0.736142 0.144719 0.118 Uiso 1 1 calc R U . . .
C57 C 0.0916(4) 0.7165(3) 0.1469(2) 0.0955(15) Uani 1 1 d . . . . .
H57 H 0.082894 0.698336 0.102087 0.115 Uiso 1 1 calc R U . . .
C58 C 0.2010(3) 0.7217(2) 0.18781(18) 0.0700(10) Uani 1 1 d . . . . .
H58 H 0.266489 0.708143 0.170049 0.084 Uiso 1 1 calc R U . . .
C59 C 0.4349(2) 0.83986(15) 0.23501(14) 0.0416(6) Uani 1 1 d . . . . .
C60 C 0.3903(3) 0.90678(17) 0.24064(17) 0.0551(8) Uani 1 1 d . . . . .
C61 C 0.4036(4) 0.9539(2) 0.1896(2) 0.0698(10) Uani 1 1 d . . . . .
H61 H 0.374420 0.998359 0.192470 0.084 Uiso 1 1 calc R U . . .
C62 C 0.4580(3) 0.9370(2) 0.1358(2) 0.0710(10) Uani 1 1 d . . . . .
H62 H 0.463870 0.969010 0.102092 0.085 Uiso 1 1 calc R U . . .
C63 C 0.5038(3) 0.8725(2) 0.13171(17) 0.0610(8) Uani 1 1 d . . . . .
H63 H 0.542242 0.861402 0.095398 0.073 Uiso 1 1 calc R U . . .
C64 C 0.4939(2) 0.82306(16) 0.18102(14) 0.0458(6) Uani 1 1 d . . . . .
C65 C 0.3336(4) 0.9323(2) 0.2997(2) 0.0744(11) Uani 1 1 d . . . . .
H65 H 0.325517 0.892032 0.328993 0.089 Uiso 1 1 calc R U . . .
C66 C 0.4146(5) 0.9985(3) 0.3411(3) 0.1089(18) Uani 1 1 d . . . . .
H66A H 0.417701 1.040053 0.314784 0.163 Uiso 1 1 calc R U . . .
H66B H 0.493950 0.986620 0.352893 0.163 Uiso 1 1 calc R U . . .
H66C H 0.382405 1.009743 0.381457 0.163 Uiso 1 1 calc R U . . .
C67 C 0.2086(4) 0.9520(3) 0.2776(3) 0.1030(16) Uani 1 1 d . . . . .
H67A H 0.215543 0.996292 0.254898 0.154 Uiso 1 1 calc R U . . .
H67B H 0.170209 0.959205 0.316435 0.154 Uiso 1 1 calc R U . . .
H67C H 0.161733 0.913052 0.247497 0.154 Uiso 1 1 calc R U . . .
C68 C 0.5527(3) 0.75488(18) 0.17620(16) 0.0546(8) Uani 1 1 d . . . . .
H68 H 0.533948 0.725891 0.213546 0.065 Uiso 1 1 calc R U . . .
C69 C 0.5072(4) 0.7070(2) 0.1106(2) 0.0822(12) Uani 1 1 d . . . . .
H69A H 0.422557 0.691638 0.107340 0.123 Uiso 1 1 calc R U . . .
H69B H 0.547634 0.664799 0.110119 0.123 Uiso 1 1 calc R U . . .
H69C H 0.522914 0.734572 0.073050 0.123 Uiso 1 1 calc R U . . .
C70 C 0.6883(3) 0.7753(3) 0.1844(2) 0.0823(12) Uani 1 1 d . . . . .
H70A H 0.709154 0.803477 0.148115 0.124 Uiso 1 1 calc R U . . .
H70B H 0.724912 0.731607 0.183747 0.124 Uiso 1 1 calc R U . . .
H70C H 0.716397 0.803856 0.226551 0.124 Uiso 1 1 calc R U . . .
C71 C 0.6869(3) 0.68868(19) 0.35664(19) 0.0642(9) Uani 1 1 d . . . . .
H71A H 0.732865 0.717430 0.327809 0.077 Uiso 1 1 calc R U . . .
H71B H 0.741350 0.688003 0.398230 0.077 Uiso 1 1 calc R U . . .
C72 C 0.7209(5) 0.5292(3) 0.3800(3) 0.1171(19) Uani 1 1 d . . . . .
H72A H 0.788128 0.553425 0.411379 0.176 Uiso 1 1 calc R U . . .
H72B H 0.743957 0.487999 0.356324 0.176 Uiso 1 1 calc R U . . .
H72C H 0.656509 0.512537 0.403870 0.176 Uiso 1 1 calc R U . . .
C73 C 0.7601(7) 0.5853(3) 0.2480(3) 0.140(3) Uani 1 1 d . . . . .
H73A H 0.727429 0.609550 0.210272 0.210 Uiso 1 1 calc R U . . .
H73B H 0.757456 0.534332 0.234580 0.210 Uiso 1 1 calc R U . . .
H73C H 0.841676 0.607049 0.263132 0.210 Uiso 1 1 calc R U . . .
C74 C 0.5077(5) 0.5621(3) 0.2820(3) 0.127(2) Uani 1 1 d . . . . .
H74A H 0.459665 0.563226 0.317440 0.190 Uiso 1 1 calc R U . . .
H74B H 0.499595 0.512896 0.261899 0.190 Uiso 1 1 calc R U . . .
H74C H 0.481271 0.593467 0.248368 0.190 Uiso 1 1 calc R U . . .
C75 C 0.6560(4) 0.88155(19) 0.3896(2) 0.0746(11) Uani 1 1 d . . . . .
H75A H 0.656349 0.890432 0.342572 0.090 Uiso 1 1 calc R U . . .
H75B H 0.602260 0.912714 0.405567 0.090 Uiso 1 1 calc R U . . .
C76 C 0.9198(8) 0.8836(5) 0.3976(5) 0.0765(8) Uani 0.471(5) 1 d D U P A 1
H76A H 0.996246 0.904075 0.422879 0.115 Uiso 0.471(5) 1 calc R U P A 1
H76B H 0.918245 0.893642 0.351274 0.115 Uiso 0.471(5) 1 calc R U P A 1
H76C H 0.906823 0.831644 0.400770 0.115 Uiso 0.471(5) 1 calc R U P A 1
C77 C 0.8166(9) 0.9114(5) 0.5266(4) 0.0761(8) Uani 0.471(5) 1 d D U P A 1
H77A H 0.890158 0.938928 0.549618 0.114 Uiso 0.471(5) 1 calc R U P A 1
H77B H 0.815613 0.860523 0.533712 0.114 Uiso 0.471(5) 1 calc R U P A 1
H77C H 0.750171 0.928702 0.543696 0.114 Uiso 0.471(5) 1 calc R U P A 1
C78 C 0.8269(8) 1.0259(4) 0.4264(5) 0.0776(8) Uani 0.471(5) 1 d D U P A 1
H78A H 0.825045 1.049644 0.469962 0.116 Uiso 0.471(5) 1 calc R U P A 1
H78B H 0.764254 1.039039 0.394372 0.116 Uiso 0.471(5) 1 calc R U P A 1
H78C H 0.903059 1.040986 0.412584 0.116 Uiso 0.471(5) 1 calc R U P A 1
C76' C 0.9243(7) 0.8635(4) 0.4192(4) 0.0759(8) Uani 0.529(5) 1 d D U P A 2
H76D H 1.002059 0.890828 0.435078 0.114 Uiso 0.529(5) 1 calc R U P A 2
H76E H 0.918585 0.848265 0.372196 0.114 Uiso 0.529(5) 1 calc R U P A 2
H76F H 0.912434 0.821204 0.444157 0.114 Uiso 0.529(5) 1 calc R U P A 2
C77' C 0.8075(8) 0.9445(4) 0.5223(3) 0.0764(8) Uani 0.529(5) 1 d D U P A 2
H77D H 0.883066 0.972892 0.541177 0.115 Uiso 0.529(5) 1 calc R U P A 2
H77E H 0.797357 0.899573 0.543780 0.115 Uiso 0.529(5) 1 calc R U P A 2
H77F H 0.743885 0.971735 0.529328 0.115 Uiso 0.529(5) 1 calc R U P A 2
C78' C 0.8557(8) 1.0143(4) 0.3953(4) 0.0790(8) Uani 0.529(5) 1 d D U P A 2
H78D H 0.787145 1.037045 0.379789 0.119 Uiso 0.529(5) 1 calc R U P A 2
H78E H 0.897843 1.004999 0.358415 0.119 Uiso 0.529(5) 1 calc R U P A 2
H78F H 0.907834 1.046230 0.429863 0.119 Uiso 0.529(5) 1 calc R U P A 2
N1 N 0.0480(3) 0.39049(13) 0.29242(13) 0.0523(6) Uani 1 1 d . . . . .
N2 N 0.0357(2) 0.25639(12) 0.23444(11) 0.0430(5) Uani 1 1 d . . . . .
N3 N 0.0443(2) 0.21659(12) 0.12986(11) 0.0416(5) Uani 1 1 d . . . . .
N4 N 0.4043(3) 0.70488(16) 0.48632(13) 0.0644(8) Uani 1 1 d . . . . .
N5 N 0.3499(2) 0.71585(14) 0.35503(12) 0.0484(6) Uani 1 1 d . . . . .
N6 N 0.43097(19) 0.79069(12) 0.28712(11) 0.0414(5) Uani 1 1 d . . . . .
Si1 Si 0.42382(9) 0.26774(6) 0.25405(5) 0.0642(2) Uani 1 1 d . . . . .
Si2 Si 0.22306(12) 0.44727(6) 0.02935(6) 0.0780(3) Uani 1 1 d D U . . .
Si3 Si 0.67025(12) 0.59494(6) 0.31782(6) 0.0759(3) Uani 1 1 d . . . . .
Si4 Si 0.80412(10) 0.92375(6) 0.43120(6) 0.0733(3) Uani 1 1 d D U . . .
Yb1 Yb 0.14340(2) 0.33492(2) 0.17007(2) 0.04286(4) Uani 1 1 d . . . . .
Yb2 Yb 0.55209(2) 0.76385(2) 0.38600(2) 0.04553(4) Uani 1 1 d . . . . .

loop_
_atom_site_aniso_label
_atom_site_aniso_U_11
_atom_site_aniso_U_22
_atom_site_aniso_U_33
_atom_site_aniso_U_23
_atom_site_aniso_U_13
_atom_site_aniso_U_12
C1 0.074(2) 0.0390(15) 0.0480(17) -0.0046(12) 0.0131(15) 0.0042(14)
C2 0.092(3) 0.0391(16) 0.0578(19) 0.0015(14) 0.0207(19) 0.0031(16)
C3 0.098(3) 0.0500(19) 0.0518(19) 0.0089(15) 0.0142(19) 0.0273(19)
C4 0.070(2) 0.0472(17) 0.0589(19) 0.0002(14) 0.0112(16) 0.0210(16)
C5 0.082(3) 0.069(2) 0.060(2) -0.0046(18) 0.0006(19) 0.005(2)
C6 0.074(3) 0.081(3) 0.094(3) 0.002(2) 0.010(2) 0.026(2)
C7 0.071(2) 0.0447(16) 0.0456(16) 0.0037(13) 0.0201(15) 0.0078(14)
C8 0.122(3) 0.058(2) 0.055(2) -0.0028(16) 0.038(2) 0.014(2)
C9 0.148(4) 0.076(3) 0.047(2) 0.0033(18) 0.041(2) 0.005(3)
C10 0.120(4) 0.062(2) 0.057(2) 0.0155(17) 0.033(2) 0.005(2)
C11 0.081(2) 0.0452(17) 0.0505(18) 0.0096(13) 0.0207(16) 0.0041(15)
C12 0.0526(17) 0.0435(15) 0.0425(15) 0.0025(12) 0.0152(13) 0.0071(12)
C13 0.0403(14) 0.0379(14) 0.0412(14) 0.0013(11) 0.0069(11) 0.0090(11)
C14 0.0490(16) 0.0412(15) 0.0444(15) 0.0026(12) 0.0075(12) 0.0023(12)
C15 0.0510(19) 0.0566(19) 0.080(2) 0.0107(17) 0.0165(17) 0.0060(15)
C16 0.057(2) 0.078(3) 0.106(3) 0.022(2) 0.018(2) -0.0059(19)
C17 0.099(3) 0.055(2) 0.099(3) 0.009(2) 0.012(3) -0.024(2)
C18 0.119(4) 0.0414(19) 0.088(3) -0.0014(18) 0.030(3) 0.001(2)
C19 0.078(2) 0.0470(18) 0.061(2) 0.0038(15) 0.0208(17) 0.0107(16)
C20 0.0523(17) 0.0425(15) 0.0382(14) 0.0007(11) 0.0064(12) 0.0014(12)
C21 0.0538(18) 0.066(2) 0.0426(16) -0.0009(14) 0.0032(14) 0.0055(15)
C22 0.067(2) 0.095(3) 0.057(2) -0.015(2) -0.0066(18) -0.001(2)
C23 0.098(3) 0.098(3) 0.054(2) -0.029(2) 0.000(2) 0.007(3)
C24 0.087(3) 0.080(3) 0.053(2) -0.0175(18) 0.0156(19) 0.016(2)
C25 0.0637(19) 0.0476(16) 0.0432(16) 0.0000(13) 0.0137(14) 0.0085(14)
C26 0.053(2) 0.102(3) 0.054(2) 0.0007(19) -0.0014(16) 0.019(2)
C27 0.056(3) 0.209(6) 0.086(3) -0.021(4) 0.016(2) -0.009(3)
C28 0.106(4) 0.144(5) 0.096(4) 0.021(3) 0.013(3) 0.069(4)
C29 0.061(2) 0.0594(19) 0.0519(18) -0.0002(14) 0.0157(15) 0.0163(15)
C30 0.092(4) 0.083(3) 0.174(6) 0.012(3) -0.001(4) 0.038(3)
C31 0.072(3) 0.114(4) 0.093(3) 0.030(3) 0.024(2) 0.004(3)
C32 0.060(2) 0.069(2) 0.0549(19) 0.0020(16) 0.0119(16) 0.0023(16)
C33 0.080(3) 0.136(4) 0.063(3) 0.002(3) 0.000(2) 0.002(3)
C34 0.122(4) 0.181(6) 0.103(4) -0.027(4) 0.007(3) 0.091(4)
C35 0.086(3) 0.080(3) 0.112(4) 0.031(3) -0.002(3) 0.015(2)
C36 0.078(2) 0.0573(19) 0.0507(18) 0.0103(15) 0.0130(17) 0.0088(17)
C37 0.1129(18) 0.0706(13) 0.0686(16) 0.0199(13) 0.0216(16) 0.0072(14)
C38 0.1146(18) 0.0773(17) 0.0623(10) 0.0235(14) 0.0256(14) 0.0085(16)
C39 0.1082(13) 0.0774(16) 0.0688(16) 0.0230(15) 0.0249(14) 0.0062(14)
C37' 0.1128(18) 0.0728(14) 0.0680(15) 0.0195(12) 0.0214(15) 0.0055(15)
C38' 0.1143(18) 0.0759(17) 0.0625(13) 0.0240(13) 0.0244(14) 0.0102(15)
C39' 0.1083(15) 0.0772(16) 0.0699(16) 0.0218(14) 0.0277(14) 0.0078(13)
C40 0.092(3) 0.079(3) 0.0430(18) 0.0168(17) 0.0141(18) 0.013(2)
C41 0.096(3) 0.101(3) 0.044(2) 0.007(2) 0.0041(19) -0.004(3)
C42 0.115(4) 0.078(3) 0.053(2) -0.0098(19) 0.020(2) -0.016(3)
C43 0.110(3) 0.059(2) 0.054(2) -0.0021(16) 0.031(2) 0.000(2)
C44 0.124(4) 0.085(3) 0.071(3) 0.028(2) 0.018(3) 0.033(3)
C45 0.131(4) 0.063(3) 0.111(4) -0.010(2) 0.053(3) 0.007(3)
C46 0.078(2) 0.0460(17) 0.060(2) 0.0059(14) 0.0308(18) 0.0042(16)
C47 0.115(3) 0.061(2) 0.068(2) 0.0073(18) 0.051(2) -0.002(2)
C48 0.112(4) 0.059(2) 0.104(3) 0.006(2) 0.071(3) -0.011(2)
C49 0.075(3) 0.054(2) 0.109(3) -0.004(2) 0.046(2) -0.0110(18)
C50 0.061(2) 0.0522(18) 0.073(2) 0.0035(16) 0.0269(17) -0.0001(15)
C51 0.0561(18) 0.0418(15) 0.0591(19) 0.0038(13) 0.0241(15) 0.0018(13)
C52 0.0399(14) 0.0422(14) 0.0415(14) -0.0006(11) 0.0112(11) 0.0056(11)
C53 0.0390(15) 0.0523(17) 0.0538(17) 0.0051(13) 0.0094(13) 0.0030(12)
C54 0.0465(19) 0.083(3) 0.076(2) -0.005(2) 0.0133(17) 0.0139(17)
C55 0.043(2) 0.119(4) 0.110(4) -0.004(3) 0.008(2) 0.020(2)
C56 0.042(2) 0.157(5) 0.090(3) 0.014(3) -0.007(2) 0.007(2)
C57 0.054(2) 0.162(5) 0.060(2) -0.002(3) 0.0028(18) -0.011(3)
C58 0.0405(17) 0.109(3) 0.056(2) -0.0034(19) 0.0104(15) -0.0056(18)
C59 0.0335(13) 0.0444(15) 0.0450(15) 0.0104(12) 0.0007(11) 0.0012(11)
C60 0.0545(18) 0.0497(17) 0.0604(19) 0.0094(14) 0.0011(15) 0.0110(14)
C61 0.078(2) 0.053(2) 0.078(3) 0.0206(18) -0.002(2) 0.0157(18)
C62 0.071(2) 0.072(2) 0.070(2) 0.0343(19) 0.0032(19) 0.0065(19)
C63 0.0539(19) 0.078(2) 0.0532(19) 0.0225(17) 0.0107(15) 0.0058(17)
C64 0.0364(14) 0.0551(17) 0.0450(15) 0.0131(13) 0.0030(12) 0.0030(12)
C65 0.093(3) 0.061(2) 0.077(3) 0.0086(19) 0.021(2) 0.033(2)
C66 0.138(5) 0.080(3) 0.105(4) -0.024(3) -0.003(3) 0.043(3)
C67 0.094(3) 0.102(4) 0.127(4) 0.016(3) 0.031(3) 0.045(3)
C68 0.0493(17) 0.065(2) 0.0553(18) 0.0166(15) 0.0191(14) 0.0119(15)
C69 0.083(3) 0.084(3) 0.081(3) -0.005(2) 0.021(2) 0.013(2)
C70 0.048(2) 0.100(3) 0.104(3) 0.026(3) 0.010(2) 0.023(2)
C71 0.059(2) 0.060(2) 0.073(2) 0.0093(17) 0.0071(17) 0.0081(16)
C72 0.152(5) 0.088(3) 0.135(5) 0.048(3) 0.054(4) 0.050(3)
C73 0.227(7) 0.080(3) 0.149(5) 0.025(3) 0.117(5) 0.047(4)
C74 0.126(5) 0.078(3) 0.158(6) -0.021(3) 0.000(4) -0.016(3)
C75 0.075(2) 0.053(2) 0.084(3) 0.0118(18) -0.018(2) -0.0061(17)
C76 0.0715(15) 0.0627(16) 0.0854(16) 0.0007(15) -0.0035(14) -0.0065(13)
C77 0.0723(16) 0.0614(16) 0.0831(11) -0.0024(13) -0.0070(14) -0.0075(16)
C78 0.0752(17) 0.0585(10) 0.0877(17) -0.0022(14) -0.0038(16) -0.0098(14)
C76' 0.0709(15) 0.0637(15) 0.0835(17) 0.0007(15) -0.0033(15) -0.0057(12)
C77' 0.0729(16) 0.0606(17) 0.0840(11) -0.0041(13) -0.0061(14) -0.0082(16)
C78' 0.0764(17) 0.0600(13) 0.0886(16) -0.0004(13) -0.0050(16) -0.0116(13)
N1 0.0724(18) 0.0392(13) 0.0478(14) 0.0002(10) 0.0158(13) 0.0118(12)
N2 0.0532(14) 0.0382(12) 0.0387(12) 0.0017(9) 0.0136(10) 0.0044(10)
N3 0.0450(13) 0.0414(12) 0.0374(12) -0.0016(9) 0.0065(10) 0.0052(10)
N4 0.092(2) 0.0563(17) 0.0444(15) 0.0042(12) 0.0213(15) -0.0012(16)
N5 0.0463(14) 0.0516(14) 0.0474(14) 0.0104(11) 0.0124(11) -0.0006(11)
N6 0.0351(12) 0.0457(13) 0.0436(12) 0.0090(10) 0.0069(10) 0.0032(9)
Si1 0.0559(5) 0.0799(7) 0.0570(5) -0.0034(5) 0.0038(4) 0.0198(5)
Si2 0.1083(9) 0.0694(6) 0.0610(6) 0.0238(5) 0.0260(6) 0.0077(6)
Si3 0.0949(8) 0.0489(5) 0.0912(8) 0.0114(5) 0.0352(7) 0.0116(5)
Si4 0.0681(6) 0.0575(6) 0.0826(7) -0.0011(5) -0.0080(5) -0.0086(5)
Yb1 0.05156(8) 0.03793(7) 0.03884(7) 0.00421(5) 0.00918(5) 0.00284(5)
Yb2 0.04724(8) 0.04407(7) 0.04295(7) 0.00586(5) 0.00212(5) 0.00247(5)

loop_
_atom_type_symbol
_atom_type_description
_atom_type_scat_dispersion_real
_atom_type_scat_dispersion_imag
_atom_type_scat_source
C C 0.0033 0.0016 'International Tables Vol C Tables 4.2.6.8 and 6.1.1.4'
H H 0.0000 0.0000 'International Tables Vol C Tables 4.2.6.8 and 6.1.1.4'
N N 0.0061 0.0033 'International Tables Vol C Tables 4.2.6.8 and 6.1.1.4'
Si Si 0.0817 0.0704 'International Tables Vol C Tables 4.2.6.8 and 6.1.1.4'
Yb Yb -0.3850 5.5486 'International Tables Vol C Tables 4.2.6.8 and 6.1.1.4'

loop_
_geom_angle_atom_site_label_1
_geom_angle_atom_site_label_2
_geom_angle_atom_site_label_3
_geom_angle
_geom_angle_site_symmetry_1
_geom_angle_site_symmetry_3
_geom_angle_publ_flag
C2 C1 C5 131.4(3) . . ?
C2 C1 N1 106.6(3) . . ?
C2 C1 Yb1 70.48(18) . . ?
C5 C1 Yb1 118.1(2) . . ?
N1 C1 C5 121.8(3) . . ?
N1 C1 Yb1 80.95(16) . . ?
C1 C2 H2 125.7 . . ?
C1 C2 C3 108.6(3) . . ?
C1 C2 Yb1 81.67(18) . . ?
C3 C2 H2 125.7 . . ?
C3 C2 Yb1 77.24(19) . . ?
Yb1 C2 H2 108.3 . . ?
C2 C3 H3 125.9 . . ?
C2 C3 Yb1 73.59(19) . . ?
C4 C3 C2 108.2(3) . . ?
C4 C3 H3 125.9 . . ?
C4 C3 Yb1 82.61(19) . . ?
Yb1 C3 H3 110.5 . . ?
C3 C4 C6 131.3(4) . . ?
C3 C4 N1 106.7(3) . . ?
C3 C4 Yb1 70.03(19) . . ?
C6 C4 Yb1 118.5(2) . . ?
N1 C4 C6 122.0(3) . . ?
N1 C4 Yb1 78.53(17) . . ?
C1 C5 H5A 109.5 . . ?
C1 C5 H5B 109.5 . . ?
C1 C5 H5C 109.5 . . ?
H5A C5 H5B 109.5 . . ?
H5A C5 H5C 109.5 . . ?
H5B C5 H5C 109.5 . . ?
C4 C6 H6A 109.5 . . ?
C4 C6 H6B 109.5 . . ?
C4 C6 H6C 109.5 . . ?
H6A C6 H6B 109.5 . . ?
H6A C6 H6C 109.5 . . ?
H6B C6 H6C 109.5 . . ?
C8 C7 C12 122.4(3) . . ?
C8 C7 N1 120.3(3) . . ?
C12 C7 N1 117.2(3) . . ?
C7 C8 H8 120.2 . . ?
C9 C8 C7 119.5(3) . . ?
C9 C8 H8 120.2 . . ?
C8 C9 H9 120.3 . . ?
C10 C9 C8 119.5(3) . . ?
C10 C9 H9 120.3 . . ?
C9 C10 H10 119.1 . . ?
C9 C10 C11 121.9(3) . . ?
C11 C10 H10 119.1 . . ?
C10 C11 H11 119.8 . . ?
C10 C11 C12 120.4(3) . . ?
C12 C11 H11 119.8 . . ?
C11 C12 C7 116.4(3) . . ?
N2 C12 C7 115.0(3) . . ?
N2 C12 C11 128.4(3) . . ?
N2 C13 C14 124.2(2) . . ?
N3 C13 C14 124.1(2) . . ?
N3 C13 N2 111.7(2) . . ?
C15 C14 C13 120.6(3) . . ?
C15 C14 C19 119.0(3) . . ?
C19 C14 C13 120.3(3) . . ?
C14 C15 H15 119.7 . . ?
C14 C15 C16 120.7(3) . . ?
C16 C15 H15 119.7 . . ?
C15 C16 H16 120.3 . . ?
C17 C16 C15 119.4(4) . . ?
C17 C16 H16 120.3 . . ?
C16 C17 H17 119.7 . . ?
C18 C17 C16 120.7(4) . . ?
C18 C17 H17 119.7 . . ?
C17 C18 H18 120.0 . . ?
C17 C18 C19 120.1(4) . . ?
C19 C18 H18 120.0 . . ?
C14 C19 C18 120.1(4) . . ?
C14 C19 H19 119.9 . . ?
C18 C19 H19 119.9 . . ?
C21 C20 C25 120.7(3) . . ?
C21 C20 N3 120.9(3) . . ?
C25 C20 N3 118.0(3) . . ?
C20 C21 C26 123.4(3) . . ?
C22 C21 C20 117.7(3) . . ?
C22 C21 C26 118.8(3) . . ?
C21 C22 H22 119.1 . . ?
C23 C22 C21 121.8(4) . . ?
C23 C22 H22 119.1 . . ?
C22 C23 H23 120.0 . . ?
C24 C23 C22 120.0(3) . . ?
C24 C23 H23 120.0 . . ?
C23 C24 H24 119.3 . . ?
C23 C24 C25 121.5(4) . . ?
C25 C24 H24 119.3 . . ?
C20 C25 C29 122.5(3) . . ?
C24 C25 C20 118.2(3) . . ?
C24 C25 C29 119.2(3) . . ?
C21 C26 H26 107.7 . . ?
C21 C26 C27 111.6(4) . . ?
C21 C26 C28 110.9(3) . . ?
C27 C26 H26 107.7 . . ?
C28 C26 H26 107.7 . . ?
C28 C26 C27 111.2(4) . . ?
C26 C27 H27A 109.5 . . ?
C26 C27 H27B 109.5 . . ?
C26 C27 H27C 109.5 . . ?
H27A C27 H27B 109.5 . . ?
H27A C27 H27C 109.5 . . ?
H27B C27 H27C 109.5 . . ?
C26 C28 H28A 109.5 . . ?
C26 C28 H28B 109.5 . . ?
C26 C28 H28C 109.5 . . ?
H28A C28 H28B 109.5 . . ?
H28A C28 H28C 109.5 . . ?
H28B C28 H28C 109.5 . . ?
C25 C29 H29 107.9 . . ?
C30 C29 C25 112.9(3) . . ?
C30 C29 H29 107.9 . . ?
C30 C29 C31 109.3(4) . . ?
C31 C29 C25 110.7(3) . . ?
C31 C29 H29 107.9 . . ?
C29 C30 H30A 109.5 . . ?
C29 C30 H30B 109.5 . . ?
C29 C30 H30C 109.5 . . ?
H30A C30 H30B 109.5 . . ?
H30A C30 H30C 109.5 . . ?
H30B C30 H30C 109.5 . . ?
C29 C31 H31A 109.5 . . ?
C29 C31 H31B 109.5 . . ?
C29 C31 H31C 109.5 . . ?
H31A C31 H31B 109.5 . . ?
H31A C31 H31C 109.5 . . ?
H31B C31 H31C 109.5 . . ?
H32A C32 H32B 105.6 . . ?
Si1 C32 H32A 104.4 . . ?
Si1 C32 H32B 104.4 . . ?
Si1 C32 Yb1 131.56(18) . . ?
Yb1 C32 H32A 104.4 . . ?
Yb1 C32 H32B 104.4 . . ?
H33A C33 H33B 109.5 . . ?
H33A C33 H33C 109.5 . . ?
H33B C33 H33C 109.5 . . ?
Si1 C33 H33A 109.5 . . ?
Si1 C33 H33B 109.5 . . ?
Si1 C33 H33C 109.5 . . ?
H34A C34 H34B 109.5 . . ?
H34A C34 H34C 109.5 . . ?
H34B C34 H34C 109.5 . . ?
Si1 C34 H34A 109.5 . . ?
Si1 C34 H34B 109.5 . . ?
Si1 C34 H34C 109.5 . . ?
H35A C35 H35B 109.5 . . ?
H35A C35 H35C 109.5 . . ?
H35B C35 H35C 109.5 . . ?
Si1 C35 H35A 109.5 . . ?
Si1 C35 H35B 109.5 . . ?
Si1 C35 H35C 109.5 . . ?
H36A C36 H36B 106.0 . . ?
Si2 C36 H36A 105.4 . . ?
Si2 C36 H36B 105.4 . . ?
Si2 C36 Yb1 127.60(19) . . ?
Yb1 C36 H36A 105.4 . . ?
Yb1 C36 H36B 105.4 . . ?
H37A C37 H37B 109.5 . . ?
H37A C37 H37C 109.5 . . ?
H37B C37 H37C 109.5 . . ?
Si2 C37 H37A 109.5 . . ?
Si2 C37 H37B 109.5 . . ?
Si2 C37 H37C 109.5 . . ?
H38A C38 H38B 109.5 . . ?
H38A C38 H38C 109.5 . . ?
H38B C38 H38C 109.5 . . ?
Si2 C38 H38A 109.5 . . ?
Si2 C38 H38B 109.5 . . ?
Si2 C38 H38C 109.5 . . ?
H39A C39 H39B 109.5 . . ?
H39A C39 H39C 109.5 . . ?
H39B C39 H39C 109.5 . . ?
Si2 C39 H39A 109.5 . . ?
Si2 C39 H39B 109.5 . . ?
Si2 C39 H39C 109.5 . . ?
H37D C37' H37E 109.5 . . ?
H37D C37' H37F 109.5 . . ?
H37E C37' H37F 109.5 . . ?
Si2 C37' H37D 109.5 . . ?
Si2 C37' H37E 109.5 . . ?
Si2 C37' H37F 109.5 . . ?
H38D C38' H38E 109.5 . . ?
H38D C38' H38F 109.5 . . ?
H38E C38' H38F 109.5 . . ?
Si2 C38' H38D 109.5 . . ?
Si2 C38' H38E 109.5 . . ?
Si2 C38' H38F 109.5 . . ?
H39D C39' H39E 109.5 . . ?
H39D C39' H39F 109.5 . . ?
H39E C39' H39F 109.5 . . ?
Si2 C39' H39D 109.5 . . ?
Si2 C39' H39E 109.5 . . ?
Si2 C39' H39F 109.5 . . ?
C41 C40 C44 131.9(4) . . ?
C41 C40 N4 106.5(4) . . ?
C41 C40 Yb2 71.2(2) . . ?
C44 C40 Yb2 118.3(2) . . ?
N4 C40 C44 121.5(4) . . ?
N4 C40 Yb2 79.99(19) . . ?
C40 C41 H41 125.9 . . ?
C40 C41 C42 108.1(4) . . ?
C40 C41 Yb2 80.7(2) . . ?
C42 C41 H41 125.9 . . ?
C42 C41 Yb2 76.7(2) . . ?
Yb2 C41 H41 109.5 . . ?
C41 C42 H42 125.5 . . ?
C41 C42 Yb2 74.2(2) . . ?
C43 C42 C41 109.0(4) . . ?
C43 C42 H42 125.5 . . ?
C43 C42 Yb2 81.7(2) . . ?
Yb2 C42 H42 111.0 . . ?
C42 C43 C45 131.6(4) . . ?
C42 C43 N4 106.3(4) . . ?
C42 C43 Yb2 70.8(2) . . ?
C45 C43 Yb2 118.7(3) . . ?
N4 C43 C45 122.0(4) . . ?
N4 C43 Yb2 78.16(19) . . ?
C40 C44 H44A 109.5 . . ?
C40 C44 H44B 109.5 . . ?
C40 C44 H44C 109.5 . . ?
H44A C44 H44B 109.5 . . ?
H44A C44 H44C 109.5 . . ?
H44B C44 H44C 109.5 . . ?
C43 C45 H45A 109.5 . . ?
C43 C45 H45B 109.5 . . ?
C43 C45 H45C 109.5 . . ?
H45A C45 H45B 109.5 . . ?
H45A C45 H45C 109.5 . . ?
H45B C45 H45C 109.5 . . ?
C47 C46 C51 122.2(4) . . ?
C47 C46 N4 120.0(3) . . ?
C51 C46 N4 117.8(3) . . ?
C46 C47 H47 120.4 . . ?
C48 C47 C46 119.2(4) . . ?
C48 C47 H47 120.4 . . ?
C47 C48 H48 120.0 . . ?
C47 C48 C49 120.0(3) . . ?
C49 C48 H48 120.0 . . ?
C48 C49 H49 119.4 . . ?
C48 C49 C50 121.2(4) . . ?
C50 C49 H49 119.4 . . ?
C49 C50 H50 119.9 . . ?
C49 C50 C51 120.1(4) . . ?
C51 C50 H50 119.9 . . ?
C50 C51 C46 117.3(3) . . ?
C50 C51 N5 127.9(3) . . ?
N5 C51 C46 114.8(3) . . ?
N5 C52 C53 124.6(2) . . ?
N6 C52 C53 123.5(3) . . ?
N6 C52 N5 111.9(2) . . ?
C54 C53 C52 120.6(3) . . ?
C58 C53 C52 120.1(3) . . ?
C58 C53 C54 119.3(3) . . ?
C53 C54 H54 120.2 . . ?
C55 C54 C53 119.6(4) . . ?
C55 C54 H54 120.2 . . ?
C54 C55 H55 119.8 . . ?
C56 C55 C54 120.3(4) . . ?
C56 C55 H55 119.8 . . ?
C55 C56 H56 119.8 . . ?
C55 C56 C57 120.5(4) . . ?
C57 C56 H56 119.8 . . ?
C56 C57 H57 120.1 . . ?
C56 C57 C58 119.7(4) . . ?
C58 C57 H57 120.1 . . ?
C53 C58 C57 120.6(4) . . ?
C53 C58 H58 119.7 . . ?
C57 C58 H58 119.7 . . ?
C60 C59 N6 121.0(3) . . ?
C64 C59 C60 120.3(3) . . ?
C64 C59 N6 118.4(2) . . ?
C59 C60 C65 124.2(3) . . ?
C61 C60 C59 117.7(3) . . ?
C61 C60 C65 118.0(3) . . ?
C60 C61 H61 118.9 . . ?
C62 C61 C60 122.3(3) . . ?
C62 C61 H61 118.9 . . ?
C61 C62 H62 120.3 . . ?
C61 C62 C63 119.5(3) . . ?
C63 C62 H62 120.3 . . ?
C62 C63 H63 119.4 . . ?
C62 C63 C64 121.2(3) . . ?
C64 C63 H63 119.4 . . ?
C59 C64 C68 122.1(3) . . ?
C63 C64 C59 118.9(3) . . ?
C63 C64 C68 118.9(3) . . ?
C60 C65 H65 107.9 . . ?
C60 C65 C66 110.8(4) . . ?
C60 C65 C67 112.2(4) . . ?
C66 C65 H65 107.9 . . ?
C67 C65 H65 107.9 . . ?
C67 C65 C66 109.8(4) . . ?
C65 C66 H66A 109.5 . . ?
C65 C66 H66B 109.5 . . ?
C65 C66 H66C 109.5 . . ?
H66A C66 H66B 109.5 . . ?
H66A C66 H66C 109.5 . . ?
H66B C66 H66C 109.5 . . ?
C65 C67 H67A 109.5 . . ?
C65 C67 H67B 109.5 . . ?
C65 C67 H67C 109.5 . . ?
H67A C67 H67B 109.5 . . ?
H67A C67 H67C 109.5 . . ?
H67B C67 H67C 109.5 . . ?
C64 C68 H68 107.8 . . ?
C64 C68 C69 113.0(3) . . ?
C64 C68 C70 110.2(3) . . ?
C69 C68 H68 107.8 . . ?
C70 C68 H68 107.8 . . ?
C70 C68 C69 110.1(3) . . ?
C68 C69 H69A 109.5 . . ?
C68 C69 H69B 109.5 . . ?
C68 C69 H69C 109.5 . . ?
H69A C69 H69B 109.5 . . ?
H69A C69 H69C 109.5 . . ?
H69B C69 H69C 109.5 . . ?
C68 C70 H70A 109.5 . . ?
C68 C70 H70B 109.5 . . ?
C68 C70 H70C 109.5 . . ?
H70A C70 H70B 109.5 . . ?
H70A C70 H70C 109.5 . . ?
H70B C70 H70C 109.5 . . ?
H71A C71 H71B 105.4 . . ?
Si3 C71 H71A 103.8 . . ?
Si3 C71 H71B 103.8 . . ?
Si3 C71 Yb2 133.66(19) . . ?
Yb2 C71 H71A 103.8 . . ?
Yb2 C71 H71B 103.8 . . ?
H72A C72 H72B 109.5 . . ?
H72A C72 H72C 109.5 . . ?
H72B C72 H72C 109.5 . . ?
Si3 C72 H72A 109.5 . . ?
Si3 C72 H72B 109.5 . . ?
Si3 C72 H72C 109.5 . . ?
H73A C73 H73B 109.5 . . ?
H73A C73 H73C 109.5 . . ?
H73B C73 H73C 109.5 . . ?
Si3 C73 H73A 109.5 . . ?
Si3 C73 H73B 109.5 . . ?
Si3 C73 H73C 109.5 . . ?
H74A C74 H74B 109.5 . . ?
H74A C74 H74C 109.5 . . ?
H74B C74 H74C 109.5 . . ?
Si3 C74 H74A 109.5 . . ?
Si3 C74 H74B 109.5 . . ?
Si3 C74 H74C 109.5 . . ?
H75A C75 H75B 105.5 . . ?
Si4 C75 H75A 104.1 . . ?
Si4 C75 H75B 104.1 . . ?
Si4 C75 Yb2 132.46(19) . . ?
Yb2 C75 H75A 104.1 . . ?
Yb2 C75 H75B 104.1 . . ?
H76A C76 H76B 109.5 . . ?
H76A C76 H76C 109.5 . . ?
H76B C76 H76C 109.5 . . ?
Si4 C76 H76A 109.5 . . ?
Si4 C76 H76B 109.5 . . ?
Si4 C76 H76C 109.5 . . ?
H77A C77 H77B 109.5 . . ?
H77A C77 H77C 109.5 . . ?
H77B C77 H77C 109.5 . . ?
Si4 C77 H77A 109.5 . . ?
Si4 C77 H77B 109.5 . . ?
Si4 C77 H77C 109.5 . . ?
H78A C78 H78B 109.5 . . ?
H78A C78 H78C 109.5 . . ?
H78B C78 H78C 109.5 . . ?
Si4 C78 H78A 109.5 . . ?
Si4 C78 H78B 109.5 . . ?
Si4 C78 H78C 109.5 . . ?
H76D C76' H76E 109.5 . . ?
H76D C76' H76F 109.5 . . ?
H76E C76' H76F 109.5 . . ?
Si4 C76' H76D 109.5 . . ?
Si4 C76' H76E 109.5 . . ?
Si4 C76' H76F 109.5 . . ?
H77D C77' H77E 109.5 . . ?
H77D C77' H77F 109.5 . . ?
H77E C77' H77F 109.5 . . ?
Si4 C77' H77D 109.5 . . ?
Si4 C77' H77E 109.5 . . ?
Si4 C77' H77F 109.5 . . ?
H78D C78' H78E 109.5 . . ?
H78D C78' H78F 109.5 . . ?
H78E C78' H78F 109.5 . . ?
Si4 C78' H78D 109.5 . . ?
Si4 C78' H78E 109.5 . . ?
Si4 C78' H78F 109.5 . . ?
C1 N1 C7 123.4(3) . . ?
C1 N1 Yb1 72.01(16) . . ?
C4 N1 C1 109.9(3) . . ?
C4 N1 C7 125.1(3) . . ?
C4 N1 Yb1 74.68(17) . . ?
C7 N1 Yb1 108.52(17) . . ?
C12 N2 Yb1 134.45(18) . . ?
C13 N2 C12 129.0(2) . . ?
C13 N2 Yb1 96.29(16) . . ?
C13 N3 C20 123.7(2) . . ?
C13 N3 Yb1 96.05(16) . . ?
C20 N3 Yb1 138.64(18) . . ?
C40 N4 C46 124.2(3) . . ?
C40 N4 Yb2 72.69(18) . . ?
C43 N4 C40 110.1(4) . . ?
C43 N4 C46 124.5(4) . . ?
C43 N4 Yb2 74.72(19) . . ?
C46 N4 Yb2 109.18(18) . . ?
C51 N5 Yb2 134.9(2) . . ?
C52 N5 C51 128.5(3) . . ?
C52 N5 Yb2 96.53(17) . . ?
C52 N6 C59 123.7(2) . . ?
C52 N6 Yb2 95.62(17) . . ?
C59 N6 Yb2 139.76(17) . . ?
C32 Si1 C33 112.6(2) . . ?
C32 Si1 C34 112.5(2) . . ?
C32 Si1 C35 112.19(18) . . ?
C34 Si1 C33 105.1(2) . . ?
C35 Si1 C33 107.3(2) . . ?
C35 Si1 C34 106.7(3) . . ?
C36 Si2 C37 109.3(3) . . ?
C36 Si2 C38 116.7(3) . . ?
C36 Si2 C39 113.2(3) . . ?
C36 Si2 C37' 113.4(3) . . ?
C36 Si2 C38' 112.2(3) . . ?
C36 Si2 C39' 109.6(3) . . ?
C37 Si2 C39 105.4(4) . . ?
C38 Si2 C37 107.3(4) . . ?
C38 Si2 C39 104.3(4) . . ?
C37' Si2 C38' 105.6(3) . . ?
C37' Si2 C39' 108.4(4) . . ?
C39' Si2 C38' 107.4(3) . . ?
C71 Si3 C72 112.2(2) . . ?
C71 Si3 C73 113.6(2) . . ?
C71 Si3 C74 110.0(2) . . ?
C72 Si3 C74 108.2(3) . . ?
C73 Si3 C72 105.2(3) . . ?
C73 Si3 C74 107.5(3) . . ?
C75 Si4 C77 109.0(3) . . ?
C75 Si4 C78 111.7(3) . . ?
C75 Si4 C76' 112.2(3) . . ?
C75 Si4 C77' 111.9(3) . . ?
C75 Si4 C78' 111.8(3) . . ?
C76 Si4 C75 111.3(3) . . ?
C76 Si4 C77 109.4(4) . . ?
C76 Si4 C78 110.8(4) . . ?
C78 Si4 C77 104.2(4) . . ?
C76' Si4 C78' 105.4(4) . . ?
C77' Si4 C76' 108.4(3) . . ?
C77' Si4 C78' 106.7(3) . . ?
C1 Yb1 C4 45.52(10) . . ?
C1 Yb1 N1 27.05(8) . . ?
C2 Yb1 C1 27.85(9) . . ?
C2 Yb1 C3 29.17(11) . . ?
C2 Yb1 C4 46.10(11) . . ?
C2 Yb1 N1 44.74(9) . . ?
C3 Yb1 C1 46.42(10) . . ?
C3 Yb1 C4 27.36(10) . . ?
C3 Yb1 N1 44.52(8) . . ?
C4 Yb1 N1 26.79(8) . . ?
C32 Yb1 C1 87.30(11) . . ?
C32 Yb1 C2 94.36(12) . . ?
C32 Yb1 C3 123.27(12) . . ?
C32 Yb1 C4 132.79(11) . . ?
C32 Yb1 C36 106.05(13) . . ?
C32 Yb1 N1 109.02(10) . . ?
C32 Yb1 N2 108.20(10) . . ?
C32 Yb1 N3 107.91(11) . . ?
C36 Yb1 C1 124.08(11) . . ?
C36 Yb1 C2 96.26(11) . . ?
C36 Yb1 C3 84.24(11) . . ?
C36 Yb1 C4 103.40(11) . . ?
C36 Yb1 N1 128.13(10) . . ?
C36 Yb1 N3 92.73(10) . . ?
N2 Yb1 C1 79.26(8) . . ?
N2 Yb1 C2 102.53(9) . . ?
N2 Yb1 C3 94.90(9) . . ?
N2 Yb1 C4 67.62(9) . . ?
N2 Yb1 C36 139.20(11) . . ?
N2 Yb1 N1 57.86(7) . . ?
N2 Yb1 N3 55.97(8) . . ?
N3 Yb1 C1 135.12(8) . . ?
N3 Yb1 C2 152.63(10) . . ?
N3 Yb1 C3 127.56(10) . . ?
N3 Yb1 C4 106.63(9) . . ?
N3 Yb1 N1 110.89(7) . . ?
C40 Yb2 C43 45.97(12) . . ?
C40 Yb2 N4 27.32(10) . . ?
C41 Yb2 C40 28.13(12) . . ?
C41 Yb2 C42 29.09(13) . . ?
C41 Yb2 C43 46.49(14) . . ?
C41 Yb2 N4 45.21(12) . . ?
C42 Yb2 C40 46.56(12) . . ?
C42 Yb2 C43 27.56(12) . . ?
C42 Yb2 N4 44.81(11) . . ?
C43 Yb2 N4 27.12(9) . . ?
C71 Yb2 C40 90.02(13) . . ?
C71 Yb2 C41 92.92(15) . . ?
C71 Yb2 C42 120.78(15) . . ?
C71 Yb2 C43 135.59(13) . . ?
C71 Yb2 C75 104.11(14) . . ?
C71 Yb2 N4 114.02(11) . . ?
C71 Yb2 N5 115.50(11) . . ?
C71 Yb2 N6 109.46(11) . . ?
C75 Yb2 C40 127.09(13) . . ?
C75 Yb2 C41 99.41(14) . . ?
C75 Yb2 C42 84.18(14) . . ?
C75 Yb2 C43 100.43(14) . . ?
C75 Yb2 N4 126.73(13) . . ?
C75 Yb2 N5 132.45(12) . . ?
C75 Yb2 N6 87.48(11) . . ?
N5 Yb2 C40 79.67(11) . . ?
N5 Yb2 C41 103.57(11) . . ?
N5 Yb2 C42 96.44(12) . . ?
N5 Yb2 C43 69.04(11) . . ?
N5 Yb2 N4 58.50(9) . . ?
N5 Yb2 N6 55.91(8) . . ?
N6 Yb2 C40 135.54(10) . . ?
N6 Yb2 C41 154.32(12) . . ?
N6 Yb2 C42 129.61(13) . . ?
N6 Yb2 C43 108.04(11) . . ?
N6 Yb2 N4 111.56(8) . . ?

loop_
_geom_bond_atom_site_label_1
_geom_bond_atom_site_label_2
_geom_bond_distance
_geom_bond_site_symmetry_2
_geom_bond_publ_flag
C1 C2 1.369(4) . ?
C1 C5 1.479(5) . ?
C1 N1 1.386(4) . ?
C1 Yb1 2.899(3) . ?
C2 H2 0.9300 . ?
C2 C3 1.403(5) . ?
C2 Yb1 2.761(3) . ?
C3 H3 0.9300 . ?
C3 C4 1.373(5) . ?
C3 Yb1 2.807(3) . ?
C4 C6 1.485(5) . ?
C4 N1 1.384(4) . ?
C4 Yb1 2.962(3) . ?
C5 H5A 0.9600 . ?
C5 H5B 0.9600 . ?
C5 H5C 0.9600 . ?
C6 H6A 0.9600 . ?
C6 H6B 0.9600 . ?
C6 H6C 0.9600 . ?
C7 C8 1.380(4) . ?
C7 C12 1.406(4) . ?
C7 N1 1.439(4) . ?
C8 H8 0.9300 . ?
C8 C9 1.373(5) . ?
C9 H9 0.9300 . ?
C9 C10 1.364(5) . ?
C10 H10 0.9300 . ?
C10 C11 1.382(5) . ?
C11 H11 0.9300 . ?
C11 C12 1.399(4) . ?
C12 N2 1.395(3) . ?
C13 C14 1.491(4) . ?
C13 N2 1.343(3) . ?
C13 N3 1.323(3) . ?
C14 C15 1.383(4) . ?
C14 C19 1.385(4) . ?
C15 H15 0.9300 . ?
C15 C16 1.386(5) . ?
C16 H16 0.9300 . ?
C16 C17 1.376(6) . ?
C17 H17 0.9300 . ?
C17 C18 1.364(6) . ?
C18 H18 0.9300 . ?
C18 C19 1.387(5) . ?
C19 H19 0.9300 . ?
C20 C21 1.405(4) . ?
C20 C25 1.406(4) . ?
C20 N3 1.435(3) . ?
C21 C22 1.394(5) . ?
C21 C26 1.511(5) . ?
C22 H22 0.9300 . ?
C22 C23 1.368(6) . ?
C23 H23 0.9300 . ?
C23 C24 1.362(6) . ?
C24 H24 0.9300 . ?
C24 C25 1.391(4) . ?
C25 C29 1.511(5) . ?
C26 H26 0.9800 . ?
C26 C27 1.542(6) . ?
C26 C28 1.518(6) . ?
C27 H27A 0.9600 . ?
C27 H27B 0.9600 . ?
C27 H27C 0.9600 . ?
C28 H28A 0.9600 . ?
C28 H28B 0.9600 . ?
C28 H28C 0.9600 . ?
C29 H29 0.9800 . ?
C29 C30 1.504(5) . ?
C29 C31 1.508(5) . ?
C30 H30A 0.9600 . ?
C30 H30B 0.9600 . ?
C30 H30C 0.9600 . ?
C31 H31A 0.9600 . ?
C31 H31B 0.9600 . ?
C31 H31C 0.9600 . ?
C32 H32A 0.9700 . ?
C32 H32B 0.9700 . ?
C32 Si1 1.837(4) . ?
C32 Yb1 2.322(3) . ?
C33 H33A 0.9600 . ?
C33 H33B 0.9600 . ?
C33 H33C 0.9600 . ?
C33 Si1 1.880(4) . ?
C34 H34A 0.9600 . ?
C34 H34B 0.9600 . ?
C34 H34C 0.9600 . ?
C34 Si1 1.871(5) . ?
C35 H35A 0.9600 . ?
C35 H35B 0.9600 . ?
C35 H35C 0.9600 . ?
C35 Si1 1.867(5) . ?
C36 H36A 0.9700 . ?
C36 H36B 0.9700 . ?
C36 Si2 1.827(4) . ?
C36 Yb1 2.348(3) . ?
C37 H37A 0.9600 . ?
C37 H37B 0.9600 . ?
C37 H37C 0.9600 . ?
C37 Si2 1.894(7) . ?
C38 H38A 0.9600 . ?
C38 H38B 0.9600 . ?
C38 H38C 0.9600 . ?
C38 Si2 1.849(7) . ?
C39 H39A 0.9600 . ?
C39 H39B 0.9600 . ?
C39 H39C 0.9600 . ?
C39 Si2 1.905(8) . ?
C37' H37D 0.9600 . ?
C37' H37E 0.9600 . ?
C37' H37F 0.9600 . ?
C37' Si2 1.842(7) . ?
C38' H38D 0.9600 . ?
C38' H38E 0.9600 . ?
C38' H38F 0.9600 . ?
C38' Si2 1.901(6) . ?
C39' H39D 0.9600 . ?
C39' H39E 0.9600 . ?
C39' H39F 0.9600 . ?
C39' Si2 1.848(7) . ?
C40 C41 1.376(6) . ?
C40 C44 1.484(6) . ?
C40 N4 1.385(5) . ?
C40 Yb2 2.881(3) . ?
C41 H41 0.9300 . ?
C41 C42 1.396(6) . ?
C41 Yb2 2.763(4) . ?
C42 H42 0.9300 . ?
C42 C43 1.370(6) . ?
C42 Yb2 2.795(4) . ?
C43 C45 1.490(6) . ?
C43 N4 1.384(5) . ?
C43 Yb2 2.929(4) . ?
C44 H44A 0.9600 . ?
C44 H44B 0.9600 . ?
C44 H44C 0.9600 . ?
C45 H45A 0.9600 . ?
C45 H45B 0.9600 . ?
C45 H45C 0.9600 . ?
C46 C47 1.386(5) . ?
C46 C51 1.401(5) . ?
C46 N4 1.432(5) . ?
C47 H47 0.9300 . ?
C47 C48 1.371(6) . ?
C48 H48 0.9300 . ?
C48 C49 1.373(6) . ?
C49 H49 0.9300 . ?
C49 C50 1.391(5) . ?
C50 H50 0.9300 . ?
C50 C51 1.394(5) . ?
C51 N5 1.396(4) . ?
C52 C53 1.493(4) . ?
C52 N5 1.347(4) . ?
C52 N6 1.318(3) . ?
C53 C54 1.386(4) . ?
C53 C58 1.370(5) . ?
C54 H54 0.9300 . ?
C54 C55 1.383(5) . ?
C55 H55 0.9300 . ?
C55 C56 1.360(6) . ?
C56 H56 0.9300 . ?
C56 C57 1.365(6) . ?
C57 H57 0.9300 . ?
C57 C58 1.381(5) . ?
C58 H58 0.9300 . ?
C59 C60 1.406(4) . ?
C59 C64 1.398(4) . ?
C59 N6 1.430(3) . ?
C60 C61 1.398(5) . ?
C60 C65 1.510(5) . ?
C61 H61 0.9300 . ?
C61 C62 1.362(5) . ?
C62 H62 0.9300 . ?
C62 C63 1.370(5) . ?
C63 H63 0.9300 . ?
C63 C64 1.395(4) . ?
C64 C68 1.511(4) . ?
C65 H65 0.9800 . ?
C65 C66 1.548(6) . ?
C65 C67 1.531(6) . ?
C66 H66A 0.9600 . ?
C66 H66B 0.9600 . ?
C66 H66C 0.9600 . ?
C67 H67A 0.9600 . ?
C67 H67B 0.9600 . ?
C67 H67C 0.9600 . ?
C68 H68 0.9800 . ?
C68 C69 1.527(5) . ?
C68 C70 1.524(5) . ?
C69 H69A 0.9600 . ?
C69 H69B 0.9600 . ?
C69 H69C 0.9600 . ?
C70 H70A 0.9600 . ?
C70 H70B 0.9600 . ?
C70 H70C 0.9600 . ?
C71 H71A 0.9700 . ?
C71 H71B 0.9700 . ?
C71 Si3 1.832(4) . ?
C71 Yb2 2.322(4) . ?
C72 H72A 0.9600 . ?
C72 H72B 0.9600 . ?
C72 H72C 0.9600 . ?
C72 Si3 1.884(5) . ?
C73 H73A 0.9600 . ?
C73 H73B 0.9600 . ?
C73 H73C 0.9600 . ?
C73 Si3 1.867(5) . ?
C74 H74A 0.9600 . ?
C74 H74B 0.9600 . ?
C74 H74C 0.9600 . ?
C74 Si3 1.893(5) . ?
C75 H75A 0.9700 . ?
C75 H75B 0.9700 . ?
C75 Si4 1.822(4) . ?
C75 Yb2 2.324(3) . ?
C76 H76A 0.9600 . ?
C76 H76B 0.9600 . ?
C76 H76C 0.9600 . ?
C76 Si4 1.791(8) . ?
C77 H77A 0.9600 . ?
C77 H77B 0.9600 . ?
C77 H77C 0.9600 . ?
C77 Si4 1.933(7) . ?
C78 H78A 0.9600 . ?
C78 H78B 0.9600 . ?
C78 H78C 0.9600 . ?
C78 Si4 1.881(7) . ?
C76' H76D 0.9600 . ?
C76' H76E 0.9600 . ?
C76' H76F 0.9600 . ?
C76' Si4 1.912(7) . ?
C77' H77D 0.9600 . ?
C77' H77E 0.9600 . ?
C77' H77F 0.9600 . ?
C77' Si4 1.843(7) . ?
C78' H78D 0.9600 . ?
C78' H78E 0.9600 . ?
C78' H78F 0.9600 . ?
C78' Si4 1.915(6) . ?
N1 Yb1 3.010(2) . ?
N2 Yb1 2.342(2) . ?
N3 Yb1 2.360(2) . ?
N4 Yb2 2.972(3) . ?
N5 Yb2 2.336(2) . ?
N6 Yb2 2.374(2) . ?

loop_
_geom_torsion_atom_site_label_1
_geom_torsion_atom_site_label_2
_geom_torsion_atom_site_label_3
_geom_torsion_atom_site_label_4
_geom_torsion
_geom_torsion_site_symmetry_1
_geom_torsion_site_symmetry_2
_geom_torsion_site_symmetry_3
_geom_torsion_site_symmetry_4
_geom_torsion_publ_flag
C1 C2 C3 C4 -0.3(4) . . . . ?
C1 C2 C3 Yb1 -76.5(2) . . . . ?
C2 C1 N1 C4 0.8(3) . . . . ?
C2 C1 N1 C7 167.1(3) . . . . ?
C2 C1 N1 Yb1 66.4(2) . . . . ?
C2 C3 C4 C6 179.1(4) . . . . ?
C2 C3 C4 N1 0.8(4) . . . . ?
C2 C3 C4 Yb1 -70.0(2) . . . . ?
C3 C4 N1 C1 -1.0(3) . . . . ?
C3 C4 N1 C7 -167.0(3) . . . . ?
C3 C4 N1 Yb1 -64.9(2) . . . . ?
C5 C1 C2 C3 -175.9(3) . . . . ?
C5 C1 C2 Yb1 110.7(4) . . . . ?
C5 C1 N1 C4 176.9(3) . . . . ?
C5 C1 N1 C7 -16.8(4) . . . . ?
C5 C1 N1 Yb1 -117.5(3) . . . . ?
C6 C4 N1 C1 -179.5(3) . . . . ?
C6 C4 N1 C7 14.5(5) . . . . ?
C6 C4 N1 Yb1 116.6(3) . . . . ?
C7 C8 C9 C10 1.0(7) . . . . ?
C7 C12 N2 C13 -157.7(3) . . . . ?
C7 C12 N2 Yb1 29.2(4) . . . . ?
C8 C7 C12 C11 -1.7(5) . . . . ?
C8 C7 C12 N2 -177.9(3) . . . . ?
C8 C7 N1 C1 81.5(4) . . . . ?
C8 C7 N1 C4 -114.2(4) . . . . ?
C8 C7 N1 Yb1 161.8(3) . . . . ?
C8 C9 C10 C11 -1.0(8) . . . . ?
C9 C10 C11 C12 -0.4(7) . . . . ?
C10 C11 C12 C7 1.7(5) . . . . ?
C10 C11 C12 N2 177.3(4) . . . . ?
C11 C12 N2 C13 26.7(5) . . . . ?
C11 C12 N2 Yb1 -146.4(3) . . . . ?
C12 C7 C8 C9 0.3(7) . . . . ?
C12 C7 N1 C1 -94.4(4) . . . . ?
C12 C7 N1 C4 69.8(4) . . . . ?
C12 C7 N1 Yb1 -14.1(4) . . . . ?
C13 C14 C15 C16 179.9(3) . . . . ?
C13 C14 C19 C18 178.8(3) . . . . ?
C14 C13 N2 C12 6.2(5) . . . . ?
C14 C13 N2 Yb1 -178.8(2) . . . . ?
C14 C13 N3 C20 10.9(4) . . . . ?
C14 C13 N3 Yb1 178.8(2) . . . . ?
C14 C15 C16 C17 1.1(6) . . . . ?
C15 C14 C19 C18 -0.8(5) . . . . ?
C15 C16 C17 C18 -0.3(7) . . . . ?
C16 C17 C18 C19 -1.0(7) . . . . ?
C17 C18 C19 C14 1.6(6) . . . . ?
C19 C14 C15 C16 -0.5(5) . . . . ?
C20 C21 C22 C23 0.0(6) . . . . ?
C20 C21 C26 C27 -133.3(4) . . . . ?
C20 C21 C26 C28 102.2(4) . . . . ?
C20 C25 C29 C30 125.0(4) . . . . ?
C20 C25 C29 C31 -112.1(4) . . . . ?
C21 C20 C25 C24 -2.8(5) . . . . ?
C21 C20 C25 C29 175.3(3) . . . . ?
C21 C20 N3 C13 65.7(4) . . . . ?
C21 C20 N3 Yb1 -95.9(3) . . . . ?
C21 C22 C23 C24 -0.9(7) . . . . ?
C22 C21 C26 C27 50.5(5) . . . . ?
C22 C21 C26 C28 -74.0(5) . . . . ?
C22 C23 C24 C25 -0.2(7) . . . . ?
C23 C24 C25 C20 2.0(6) . . . . ?
C23 C24 C25 C29 -176.2(4) . . . . ?
C24 C25 C29 C30 -56.9(5) . . . . ?
C24 C25 C29 C31 66.0(4) . . . . ?
C25 C20 C21 C22 1.9(5) . . . . ?
C25 C20 C21 C26 -174.4(3) . . . . ?
C25 C20 N3 C13 -121.0(3) . . . . ?
C25 C20 N3 Yb1 77.4(4) . . . . ?
C26 C21 C22 C23 176.4(4) . . . . ?
C40 C41 C42 C43 -0.3(5) . . . . ?
C40 C41 C42 Yb2 -75.4(3) . . . . ?
C41 C40 N4 C43 0.8(4) . . . . ?
C41 C40 N4 C46 168.6(3) . . . . ?
C41 C40 N4 Yb2 66.8(2) . . . . ?
C41 C42 C43 C45 178.3(4) . . . . ?
C41 C42 C43 N4 0.8(4) . . . . ?
C41 C42 C43 Yb2 -70.0(3) . . . . ?
C42 C43 N4 C40 -1.0(4) . . . . ?
C42 C43 N4 C46 -168.7(3) . . . . ?
C42 C43 N4 Yb2 -65.7(3) . . . . ?
C44 C40 C41 C42 -175.9(4) . . . . ?
C44 C40 C41 Yb2 111.5(4) . . . . ?
C44 C40 N4 C43 177.0(3) . . . . ?
C44 C40 N4 C46 -15.3(5) . . . . ?
C44 C40 N4 Yb2 -117.1(3) . . . . ?
C45 C43 N4 C40 -178.8(4) . . . . ?
C45 C43 N4 C46 13.5(5) . . . . ?
C45 C43 N4 Yb2 116.5(4) . . . . ?
C46 C47 C48 C49 0.9(6) . . . . ?
C46 C51 N5 C52 -156.8(3) . . . . ?
C46 C51 N5 Yb2 23.2(4) . . . . ?
C47 C46 C51 C50 -1.5(5) . . . . ?
C47 C46 C51 N5 -178.3(3) . . . . ?
C47 C46 N4 C40 83.2(4) . . . . ?
C47 C46 N4 C43 -110.8(4) . . . . ?
C47 C46 N4 Yb2 164.9(3) . . . . ?
C47 C48 C49 C50 -0.6(7) . . . . ?
C48 C49 C50 C51 -0.8(6) . . . . ?
C49 C50 C51 C46 1.8(5) . . . . ?
C49 C50 C51 N5 178.1(3) . . . . ?
C50 C51 N5 C52 26.9(5) . . . . ?
C50 C51 N5 Yb2 -153.2(3) . . . . ?
C51 C46 C47 C48 0.1(6) . . . . ?
C51 C46 N4 C40 -94.9(4) . . . . ?
C51 C46 N4 C43 71.1(4) . . . . ?
C51 C46 N4 Yb2 -13.2(4) . . . . ?
C52 C53 C54 C55 -179.8(4) . . . . ?
C52 C53 C58 C57 178.7(4) . . . . ?
C53 C52 N5 C51 3.5(5) . . . . ?
C53 C52 N5 Yb2 -176.5(2) . . . . ?
C53 C52 N6 C59 5.8(4) . . . . ?
C53 C52 N6 Yb2 176.6(2) . . . . ?
C53 C54 C55 C56 0.7(7) . . . . ?
C54 C53 C58 C57 0.0(6) . . . . ?
C54 C55 C56 C57 0.9(8) . . . . ?
C55 C56 C57 C58 -2.1(8) . . . . ?
C56 C57 C58 C53 1.6(7) . . . . ?
C58 C53 C54 C55 -1.1(6) . . . . ?
C59 C60 C61 C62 -0.2(5) . . . . ?
C59 C60 C65 C66 111.3(4) . . . . ?
C59 C60 C65 C67 -125.6(4) . . . . ?
C59 C64 C68 C69 124.4(3) . . . . ?
C59 C64 C68 C70 -112.0(3) . . . . ?
C60 C59 C64 C63 -2.4(4) . . . . ?
C60 C59 C64 C68 174.6(3) . . . . ?
C60 C59 N6 C52 73.4(4) . . . . ?
C60 C59 N6 Yb2 -92.2(3) . . . . ?
C60 C61 C62 C63 -1.5(6) . . . . ?
C61 C60 C65 C66 -66.0(4) . . . . ?
C61 C60 C65 C67 57.1(5) . . . . ?
C61 C62 C63 C64 1.2(6) . . . . ?
C62 C63 C64 C59 0.7(5) . . . . ?
C62 C63 C64 C68 -176.3(3) . . . . ?
C63 C64 C68 C69 -58.7(4) . . . . ?
C63 C64 C68 C70 64.9(4) . . . . ?
C64 C59 C60 C61 2.1(4) . . . . ?
C64 C59 C60 C65 -175.2(3) . . . . ?
C64 C59 N6 C52 -112.3(3) . . . . ?
C64 C59 N6 Yb2 82.0(3) . . . . ?
C65 C60 C61 C62 177.3(4) . . . . ?
N1 C1 C2 C3 -0.3(4) . . . . ?
N1 C1 C2 Yb1 -73.7(2) . . . . ?
N1 C7 C8 C9 -175.3(4) . . . . ?
N1 C7 C12 C11 174.1(3) . . . . ?
N1 C7 C12 N2 -2.1(4) . . . . ?
N2 C13 C14 C15 53.2(4) . . . . ?
N2 C13 C14 C19 -126.4(3) . . . . ?
N2 C13 N3 C20 -167.8(2) . . . . ?
N2 C13 N3 Yb1 0.1(2) . . . . ?
N3 C13 C14 C15 -125.4(3) . . . . ?
N3 C13 C14 C19 55.1(4) . . . . ?
N3 C13 N2 C12 -175.1(3) . . . . ?
N3 C13 N2 Yb1 -0.1(2) . . . . ?
N3 C20 C21 C22 174.9(3) . . . . ?
N3 C20 C21 C26 -1.3(5) . . . . ?
N3 C20 C25 C24 -176.1(3) . . . . ?
N3 C20 C25 C29 2.0(4) . . . . ?
N4 C40 C41 C42 -0.3(4) . . . . ?
N4 C40 C41 Yb2 -73.0(2) . . . . ?
N4 C46 C47 C48 -177.9(4) . . . . ?
N4 C46 C51 C50 176.6(3) . . . . ?
N4 C46 C51 N5 -0.2(4) . . . . ?
N5 C52 C53 C54 57.2(4) . . . . ?
N5 C52 C53 C58 -121.5(4) . . . . ?
N5 C52 N6 C59 -172.6(2) . . . . ?
N5 C52 N6 Yb2 -1.9(2) . . . . ?
N6 C52 C53 C54 -121.0(3) . . . . ?
N6 C52 C53 C58 60.3(4) . . . . ?
N6 C52 N5 C51 -178.1(3) . . . . ?
N6 C52 N5 Yb2 1.9(2) . . . . ?
N6 C59 C60 C61 176.3(3) . . . . ?
N6 C59 C60 C65 -1.1(5) . . . . ?
N6 C59 C64 C63 -176.7(3) . . . . ?
N6 C59 C64 C68 0.3(4) . . . . ?
Yb1 C1 C2 C3 73.5(2) . . . . ?
Yb1 C1 N1 C4 -65.6(2) . . . . ?
Yb1 C1 N1 C7 100.7(2) . . . . ?
Yb1 C2 C3 C4 76.2(2) . . . . ?
Yb1 C3 C4 C6 -110.9(4) . . . . ?
Yb1 C3 C4 N1 70.8(2) . . . . ?
Yb1 C4 N1 C1 63.9(2) . . . . ?
Yb1 C4 N1 C7 -102.1(3) . . . . ?
Yb1 C32 Si1 C33 -120.4(3) . . . . ?
Yb1 C32 Si1 C34 121.1(3) . . . . ?
Yb1 C32 Si1 C35 0.8(3) . . . . ?
Yb1 C36 Si2 C37 -76.1(4) . . . . ?
Yb1 C36 Si2 C38 162.1(4) . . . . ?
Yb1 C36 Si2 C39 41.0(4) . . . . ?
Yb1 C36 Si2 C37' -48.1(4) . . . . ?
Yb1 C36 Si2 C38' -167.6(3) . . . . ?
Yb1 C36 Si2 C39' 73.2(4) . . . . ?
Yb2 C40 C41 C42 72.6(3) . . . . ?
Yb2 C40 N4 C43 -65.9(2) . . . . ?
Yb2 C40 N4 C46 101.8(3) . . . . ?
Yb2 C41 C42 C43 75.1(3) . . . . ?
Yb2 C42 C43 C45 -111.7(4) . . . . ?
Yb2 C42 C43 N4 70.8(2) . . . . ?
Yb2 C43 N4 C40 64.6(2) . . . . ?
Yb2 C43 N4 C46 -103.0(3) . . . . ?
Yb2 C71 Si3 C72 -108.0(3) . . . . ?
Yb2 C71 Si3 C73 132.9(3) . . . . ?
Yb2 C71 Si3 C74 12.4(4) . . . . ?
Yb2 C75 Si4 C76 65.0(5) . . . . ?
Yb2 C75 Si4 C77 -55.8(5) . . . . ?
Yb2 C75 Si4 C78 -170.5(4) . . . . ?
Yb2 C75 Si4 C76' 45.8(4) . . . . ?
Yb2 C75 Si4 C77' -76.3(4) . . . . ?
Yb2 C75 Si4 C78' 164.0(4) . . . . ?
